data_4322391
loop_
_publ_author_name
'Enrico Monzani'
'Giuseppe Battaini'
'Angelo Perotti'
'Luigi Casella'
'Michele Gullotti'
'Laura Santagostini'
'Giorgio Nardin'
'Lucio Randaccio'
'Silvano Geremia'
'Piero Zanello'
'Giuliana Opromolla'

_publ_section_title
;
 Mechanistic, Structural, and Spectroscopic Studies on the Catecholase
 Activity of a Dinuclear Copper Complex by Dioxygen
;
_journal_name_full 'Inorganic Chemistry'
_journal_page_first 5359
_journal_page_last 5369
_journal_paper_doi 10.1021/ic990397b
_journal_volume 38
_journal_year 1999
_chemical_formula_structural '[Cu2(EBA)(OH)2][PF6]2 EBA = diaminotetrabenzimidazole'
_chemical_formula_sum 'C42 H50 Cu2 F12 N10 O2 P2'
_chemical_formula_weight 1143.94
_chemical_name_systematic
; 
 ? 
;
_space_group_IT_number 29
_symmetry_cell_setting orthorhombic
_symmetry_space_group_name_Hall 'P 2c -2ac'
_symmetry_space_group_name_H-M 'P c a 21'
_atom_sites_solution_hydrogens geom
_atom_sites_solution_primary direct
_atom_sites_solution_secondary difmap
_audit_creation_method SHELXL
_cell_angle_alpha 90.00
_cell_angle_beta 90.00
_cell_angle_gamma 90.00
_cell_formula_units_Z 4
_cell_length_a 22.458(2)
_cell_length_b 10.7280(10)
_cell_length_c 19.843(2)
_cell_measurement_temperature 100(2)
_cell_volume 4780.8(8)
_computing_structure_refinement 'SHELXL-96 (Sheldrick, 1996)'
_computing_structure_solution 'SHELXS-96 (Sheldrick, 1990)'
_diffrn_ambient_temperature 100(2)
_diffrn_radiation_monochromator graphite
_diffrn_radiation_source 'fine-focus sealed tube'
_diffrn_radiation_wavelength 0.90000
_diffrn_reflns_av_R_equivalents 0.0000
_diffrn_reflns_av_sigmaI/netI 0.0479
_diffrn_reflns_limit_h_max 23
_diffrn_reflns_limit_h_min 0
_diffrn_reflns_limit_k_max 11
_diffrn_reflns_limit_k_min 0
_diffrn_reflns_limit_l_max 20
_diffrn_reflns_limit_l_min 0
_diffrn_reflns_number 2695
_diffrn_reflns_theta_max 28.06
_diffrn_reflns_theta_min 2.40
_exptl_absorpt_coefficient_mu 1.052
_exptl_crystal_density_diffrn 1.589
_exptl_crystal_F_000 2336
_refine_diff_density_max 1.456
_refine_diff_density_min -0.683
_refine_diff_density_rms 0.162
_refine_ls_abs_structure_details 'Flack H D (1983), Acta Cryst. A39, 876-881'
_refine_ls_abs_structure_Flack 0.07(4)
_refine_ls_extinction_coef 0.0355(25)
_refine_ls_extinction_expression Fc^*^=kFc[1+0.001xFc^2^\l^3^/sin(2\q)]^-1/4^
_refine_ls_extinction_method SHELXL
_refine_ls_goodness_of_fit_all 1.037
_refine_ls_goodness_of_fit_obs 1.056
_refine_ls_matrix_type full
_refine_ls_number_parameters 240
_refine_ls_number_reflns 2695
_refine_ls_number_restraints 137
_refine_ls_restrained_S_all 1.023
_refine_ls_restrained_S_obs 1.041
_refine_ls_R_factor_all 0.0919
_refine_ls_R_factor_obs 0.0893
_refine_ls_shift/esd_max 0.016
_refine_ls_shift/esd_mean 0.003
_refine_ls_structure_factor_coef Fsqd
_refine_ls_weighting_details 'w=1/[\s^2^(Fo^2^)+(0.1860P)^2^+5.4873P] where P=(Fo^2^+2Fc^2^)/3'
_refine_ls_weighting_scheme calc
_refine_ls_wR_factor_all 0.2295
_refine_ls_wR_factor_obs 0.2252
_reflns_number_observed 2509
_reflns_number_total 2695
_reflns_observed_criterion >2sigma(I)
_cod_data_source_file ic990397b.cif
_cod_data_source_block cu_new
_cod_depositor_comments
;
The following automatic conversions were performed:

'_refine_ls_weighting_scheme' value 'calc
w=1/[\s^2^(Fo^2^)+(0.1860P)^2^+5.4873P] where P=(Fo^2^+2Fc^2^)/3' was
changed to 'calc'. New tag '_refine_ls_weighting_details' was
created. The value of the new tag was set to
'w=1/[\s^2^(Fo^2^)+(0.1860P)^2^+5.4873P] where P=(Fo^2^+2Fc^2^)/3'.

Automatic conversion script
Id: cif_fix_values 3143 2015-03-26 13:38:13Z robertas 
;
_cod_database_code 4322391

loop_
_symmetry_equiv_pos_as_xyz
'x, y, z'
'x+1/2, -y, z'
'-x+1/2, y, z+1/2'
'-x, -y, z+1/2'

loop_
_atom_site_aniso_label
_atom_site_aniso_U_11
_atom_site_aniso_U_22
_atom_site_aniso_U_33
_atom_site_aniso_U_23
_atom_site_aniso_U_13
_atom_site_aniso_U_12
Cu1 0.0502(12) 0.0530(10) 0.0505(9) -0.0019(7) 0.0009(7) 0.0008(7)
Cu2 0.0495(11) 0.0465(9) 0.0501(9) -0.0021(7) -0.0018(7) 0.0001(7)
P1 0.083 0.071 0.068 -0.008 -0.004 0.007
P2 0.083 0.057 0.062 0.001 0.004 0.000

loop_
_atom_site_label
_atom_site_type_symbol
_atom_site_fract_x
_atom_site_fract_y
_atom_site_fract_z
_atom_site_U_iso_or_equiv
_atom_site_thermal_displace_type
_atom_site_occupancy
_atom_site_calc_flag
_atom_site_refinement_flags
_atom_site_disorder_group
Cu1 Cu 0.19365(8) 0.68315(14) 0.57344(15) 0.0512(5) Uani 1 d . .
Cu2 Cu 0.07205(7) 0.69161(13) 0.63436(16) 0.0487(5) Uani 1 d . .
O1 O 0.1121(5) 0.7000(8) 0.5512(5) 0.058(2) Uiso 1 d . .
H1A H 0.1044 0.7809 0.5301 0.069 Uiso 1 d . .
O2 O 0.1530(5) 0.6936(8) 0.6596(5) 0.060(3) Uiso 1 d . .
H2A H 0.1632 0.6214 0.6869 0.072 Uiso 1 d . .
N1 N 0.2242(5) 0.6521(10) 0.4841(6) 0.055(3) Uiso 1 d . .
N2 N 0.2831(6) 0.6795(10) 0.3965(6) 0.059(3) Uiso 1 d . .
N3 N 0.2686(6) 0.6462(11) 0.6152(6) 0.060(3) Uiso 1 d . .
N4 N 0.3624(6) 0.6709(11) 0.6523(6) 0.060(3) Uiso 1 d . .
N5 N 0.2578(5) 0.8672(9) 0.5501(5) 0.050(3) Uiso 1 d . .
N6 N -0.0055(5) 0.6578(10) 0.5950(5) 0.048(3) Uiso 1 d . .
N7 N -0.0948(6) 0.6946(9) 0.5582(6) 0.051(3) Uiso 1 d . .
N8 N 0.0425(5) 0.6603(10) 0.7270(6) 0.055(3) Uiso 1 d . .
N9 N -0.0186(6) 0.6813(10) 0.8121(6) 0.056(3) Uiso 1 d . .
N10 N 0.0083(5) 0.8798(10) 0.6650(6) 0.055(3) Uiso 1 d . .
C1 C 0.2289(7) 0.5376(13) 0.4494(7) 0.058(3) Uiso 1 d . .
C2 C 0.2025(7) 0.4268(13) 0.4610(8) 0.061(4) Uiso 1 d . .
H2 H 0.1748 0.4173 0.4968 0.073 Uiso 1 calc R .
C3 C 0.2167(9) 0.3260(15) 0.4191(9) 0.076(5) Uiso 1 d . .
H3 H 0.2016 0.2447 0.4273 0.092 Uiso 1 calc R .
C4 C 0.2542(9) 0.3512(16) 0.3646(10) 0.081(5) Uiso 1 d . .
H4 H 0.2643 0.2838 0.3357 0.098 Uiso 1 calc R .
C5 C 0.2771(8) 0.4646(14) 0.3500(9) 0.071(4) Uiso 1 d . .
H5 H 0.3022 0.4784 0.3122 0.085 Uiso 1 calc R .
C6 C 0.2611(8) 0.5612(14) 0.3948(8) 0.073(4) Uiso 1 d . .
C7 C 0.3191(9) 0.7441(18) 0.3476(10) 0.087(5) Uiso 1 d . .
H7A H 0.3311 0.8252 0.3658 0.130 Uiso 1 calc R .
H7B H 0.2961 0.7565 0.3062 0.130 Uiso 1 calc R .
H7C H 0.3546 0.6944 0.3375 0.130 Uiso 1 calc R .
C8 C 0.2581(6) 0.7291(11) 0.4536(7) 0.050(3) Uiso 1 d . .
C9 C 0.2668(8) 0.8643(14) 0.4758(8) 0.070(4) Uiso 1 d . .
H9A H 0.3074 0.8933 0.4642 0.084 Uiso 1 calc R .
H9B H 0.2375 0.9191 0.4531 0.084 Uiso 1 calc R .
C10 C 0.2864(7) 0.5352(13) 0.6520(7) 0.060(4) Uiso 1 d . .
C11 C 0.2587(7) 0.4298(12) 0.6609(7) 0.058(4) Uiso 1 d . .
H11 H 0.2193 0.4183 0.6444 0.070 Uiso 1 calc R .
C12 C 0.2877(7) 0.3346(14) 0.6949(8) 0.060(4) Uiso 1 d . .
H12 H 0.2689 0.2559 0.7005 0.072 Uiso 1 calc R .
C13 C 0.3452(7) 0.3548(15) 0.7211(8) 0.066(4) Uiso 1 d . .
H13 H 0.3633 0.2924 0.7482 0.079 Uiso 1 calc R .
C14 C 0.3758(7) 0.4641(13) 0.7080(7) 0.060(4) Uiso 1 d . .
H14 H 0.4156 0.4755 0.7228 0.072 Uiso 1 calc R .
C15 C 0.3461(7) 0.5567(12) 0.6723(7) 0.053(3) Uiso 1 d . .
C16 C 0.4155(8) 0.7360(17) 0.6677(9) 0.075(4) Uiso 1 d . .
H16A H 0.4222 0.8011 0.6339 0.112 Uiso 1 calc R .
H16B H 0.4491 0.6778 0.6675 0.112 Uiso 1 calc R .
H16C H 0.4119 0.7742 0.7124 0.112 Uiso 1 calc R .
C17 C 0.3153(7) 0.7167(13) 0.6172(7) 0.054(3) Uiso 1 d . .
C18 C 0.3141(7) 0.8467(14) 0.5851(8) 0.062(4) Uiso 1 d . .
H18A H 0.3193 0.9108 0.6205 0.074 Uiso 1 calc R .
H18B H 0.3474 0.8548 0.5528 0.074 Uiso 1 calc R .
C19 C 0.2322(8) 0.9866(14) 0.5726(9) 0.070(4) Uiso 1 d . .
H19A H 0.2585 1.0557 0.5583 0.084 Uiso 1 calc R .
H19B H 0.2298 0.9875 0.6224 0.084 Uiso 1 calc R .
C20 C 0.1714(7) 1.0060(14) 0.5437(8) 0.064(4) Uiso 1 d . .
H20A H 0.1471 0.9302 0.5509 0.077 Uiso 1 calc R .
H20B H 0.1745 1.0204 0.4946 0.077 Uiso 1 calc R .
C21 C 0.1388(9) 1.1253(17) 0.5792(9) 0.084(5) Uiso 1 d . .
H21A H 0.1618 1.2007 0.5672 0.101 Uiso 1 calc R .
H21B H 0.0989 1.1342 0.5585 0.101 Uiso 1 calc R .
C22 C 0.1310(9) 1.1252(16) 0.6514(9) 0.080(5) Uiso 1 d . .
H22A H 0.1080 1.2001 0.6647 0.096 Uiso 1 calc R .
H22B H 0.1705 1.1304 0.6733 0.096 Uiso 1 calc R .
C23 C 0.0985(7) 1.0084(14) 0.6772(8) 0.065(4) Uiso 1 d . .
H23A H 0.1209 0.9334 0.6631 0.078 Uiso 1 calc R .
H23B H 0.0976 1.0100 0.7270 0.078 Uiso 1 calc R .
C24 C 0.0368(6) 0.9997(12) 0.6514(7) 0.053(3) Uiso 1 d . .
H24A H 0.0126 1.0666 0.6722 0.063 Uiso 1 calc R .
H24B H 0.0371 1.0139 0.6021 0.063 Uiso 1 calc R .
C25 C -0.0242(7) 0.5525(12) 0.5602(7) 0.052(3) Uiso 1 d . .
C26 C 0.0030(7) 0.4379(13) 0.5495(7) 0.059(4) Uiso 1 d . .
H26 H 0.0413 0.4200 0.5673 0.071 Uiso 1 calc R .
C27 C -0.0270(7) 0.3536(14) 0.5130(7) 0.060(4) Uiso 1 d . .
H27 H -0.0094 0.2753 0.5029 0.072 Uiso 1 calc R .
C28 C -0.0835(8) 0.3805(15) 0.4904(8) 0.068(4) Uiso 1 d . .
H28 H -0.1041 0.3172 0.4664 0.081 Uiso 1 calc R .
C29 C -0.1116(7) 0.4901(14) 0.4997(8) 0.065(4) Uiso 1 d . .
H29 H -0.1503 0.5058 0.4822 0.078 Uiso 1 calc R .
C30 C -0.0815(8) 0.5754(14) 0.5354(8) 0.067(4) Uiso 1 d . .
C31 C -0.1482(7) 0.7627(14) 0.5412(8) 0.067(4) Uiso 1 d . .
H31A H -0.1700 0.7829 0.5825 0.100 Uiso 1 calc R .
H31B H -0.1733 0.7116 0.5118 0.100 Uiso 1 calc R .
H31C H -0.1374 0.8400 0.5178 0.100 Uiso 1 calc R .
C32 C -0.0473(6) 0.7358(12) 0.5918(7) 0.052(3) Uiso 1 d . .
C33 C -0.0451(6) 0.8616(12) 0.6217(7) 0.052(3) Uiso 1 d . .
H33A H -0.0814 0.8752 0.6490 0.063 Uiso 1 calc R .
H33B H -0.0447 0.9243 0.5852 0.063 Uiso 1 calc R .
C34 C 0.0438(6) 0.5478(12) 0.7625(6) 0.049(3) Uiso 1 d . .
C35 C 0.0712(8) 0.4415(13) 0.7517(8) 0.063(4) Uiso 1 d . .
H35 H 0.0966 0.4315 0.7138 0.076 Uiso 1 calc R .
C36 C 0.0627(7) 0.3457(15) 0.7957(9) 0.069(4) Uiso 1 d . .
H36 H 0.0828 0.2688 0.7889 0.083 Uiso 1 calc R .
C37 C 0.0257(9) 0.3592(18) 0.8489(10) 0.084(5) Uiso 1 d . .
H37 H 0.0214 0.2904 0.8786 0.101 Uiso 1 calc R .
C38 C -0.0057(8) 0.4639(14) 0.8630(9) 0.070(4) Uiso 1 d . .
H38 H -0.0318 0.4708 0.9005 0.084 Uiso 1 calc R .
C39 C 0.0041(7) 0.5624(13) 0.8166(7) 0.058(4) Uiso 1 d . .
C40 C -0.0616(8) 0.7326(15) 0.8592(8) 0.066(4) Uiso 1 d . .
H40A H -0.0453 0.7286 0.9050 0.099 Uiso 1 calc R .
H40B H -0.0985 0.6841 0.8570 0.099 Uiso 1 calc R .
H40C H -0.0699 0.8196 0.8474 0.099 Uiso 1 calc R .
C41 C 0.0039(6) 0.7364(12) 0.7582(7) 0.048(3) Uiso 1 d . .
C42 C -0.0057(7) 0.8621(13) 0.7365(8) 0.059(4) Uiso 1 d . .
H42A H 0.0193 0.9188 0.7638 0.070 Uiso 1 calc R .
H42B H -0.0479 0.8847 0.7444 0.070 Uiso 1 calc R .
P1 P 0.1888 0.9750 0.2828 0.074 Uani 1 d D .
P2 P -0.0463 0.9996 0.4260 0.067 Uani 1 d D .
F4 F 0.1214 0.9313 0.2863 0.095 Uiso 0.67 d PD .
F2 F 0.1715 1.0963 0.3220 0.100 Uiso 1 d D .
F3 F 0.2547 1.0210 0.2774 0.102 Uiso 0.67 d PD .
F1 F 0.2059 0.8542 0.2424 0.089 Uiso 1 d D .
F5 F 0.2022 0.9048 0.3498 0.079 Uiso 0.67 d PD .
F6 F 0.1735 1.0412 0.2134 0.079 Uiso 0.67 d PD .
F7 F 0.0168 1.0429 0.4519 0.095 Uiso 0.67 d PD .
F12 F -0.0375 0.8688 0.4617 0.072 Uiso 1 d D .
F9 F -0.1097 0.9551 0.3997 0.123 Uiso 0.67 d PD .
F11 F -0.0560 1.1304 0.3911 0.075 Uiso 1 d D .
F10 F -0.0733 1.0538 0.4940 0.085 Uiso 0.67 d PD .
F8 F -0.0199 0.9458 0.3587 0.088 Uiso 0.67 d PD .
F31 F 0.2483 0.9636 0.3263 0.119 Uiso 0.33 d PD .
F81 F 0.0019 0.9635 0.3711 0.051 Uiso 0.33 d PD .
F101 F -0.0951 1.0365 0.4800 0.051 Uiso 0.33 d PD .
F41 F 0.1300 0.9896 0.2410 0.164 Uiso 0.33 d PD .
F61 F 0.2232 1.0594 0.2309 0.119 Uiso 0.33 d PD .
F91 F -0.0971 0.9354 0.3806 0.076 Uiso 0.33 d PD .
F51 F 0.1550 0.8962 0.3374 0.302 Uiso 0.33 d PD .
F71 F 0.0041 1.0569 0.4722 0.068 Uiso 0.33 d PD .

loop_
_atom_type_symbol
_atom_type_description
_atom_type_scat_dispersion_real
_atom_type_scat_dispersion_imag
_atom_type_scat_source
C C 0.0033 0.0016 'International Tables Vol C Tables 4.2.6.8 and 6.1.1.4'
Cu Cu 0.3201 1.2651 'International Tables Vol C Tables 4.2.6.8 and 6.1.1.4'
P P 0.1023 0.0942 'International Tables Vol C Tables 4.2.6.8 and 6.1.1.4'
N N 0.0061 0.0033 'International Tables Vol C Tables 4.2.6.8 and 6.1.1.4'
O O 0.0106 0.0060 'International Tables Vol C Tables 4.2.6.8 and 6.1.1.4'
F F 0.0171 0.0103 'International Tables Vol C Tables 4.2.6.8 and 6.1.1.4'
H H 0.0000 0.0000 'International Tables Vol C Tables 4.2.6.8 and 6.1.1.4'

loop_
_geom_angle_atom_site_label_1
_geom_angle_atom_site_label_2
_geom_angle_atom_site_label_3
_geom_angle
_geom_angle_site_symmetry_1
_geom_angle_site_symmetry_3
_geom_angle_publ_flag
O1 Cu1 N3 165.9(5) . . ?
O1 Cu1 N1 98.4(5) . . ?
N3 Cu1 N1 92.9(5) . . ?
O1 Cu1 O2 75.2(4) . . ?
N3 Cu1 O2 92.5(5) . . ?
N1 Cu1 O2 170.4(5) . . ?
O1 Cu1 N5 116.2(4) . . ?
N3 Cu1 N5 74.7(4) . . ?
N1 Cu1 N5 76.1(4) . . ?
O2 Cu1 N5 113.0(4) . . ?
O1 Cu1 Cu2 37.5(3) . . ?
N3 Cu1 Cu2 129.3(4) . . ?
N1 Cu1 Cu2 134.5(4) . . ?
O2 Cu1 Cu2 38.0(3) . . ?
N5 Cu1 Cu2 125.5(3) . . ?
O1 Cu2 O2 76.8(5) . . ?
O1 Cu2 N6 94.8(5) . . ?
O2 Cu2 N6 166.6(4) . . ?
O1 Cu2 N8 168.8(5) . . ?
O2 Cu2 N8 94.5(5) . . ?
N6 Cu2 N8 92.4(5) . . ?
O1 Cu2 N10 116.1(4) . . ?
O2 Cu2 N10 118.0(4) . . ?
N6 Cu2 N10 75.0(4) . . ?
N8 Cu2 N10 74.0(4) . . ?
O1 Cu2 Cu1 37.8(3) . . ?
O2 Cu2 Cu1 39.3(3) . . ?
N6 Cu2 Cu1 130.6(3) . . ?
N8 Cu2 Cu1 132.5(4) . . ?
N10 Cu2 Cu1 129.3(3) . . ?
Cu2 O1 Cu1 104.7(5) . . ?
Cu2 O2 Cu1 102.6(5) . . ?
C8 N1 C1 106.7(12) . . ?
C8 N1 Cu1 122.4(9) . . ?
C1 N1 Cu1 128.6(9) . . ?
C6 N2 C8 103.5(13) . . ?
C6 N2 C7 129.4(14) . . ?
C8 N2 C7 126.8(13) . . ?
C17 N3 C10 104.0(12) . . ?
C17 N3 Cu1 127.2(10) . . ?
C10 N3 Cu1 128.9(9) . . ?
C15 N4 C17 105.7(13) . . ?
C15 N4 C16 128.2(14) . . ?
C17 N4 C16 126.0(13) . . ?
C18 N5 C19 109.0(11) . . ?
C18 N5 C9 110.5(12) . . ?
C19 N5 C9 111.8(11) . . ?
C18 N5 Cu1 107.1(8) . . ?
C19 N5 Cu1 114.1(9) . . ?
C9 N5 Cu1 104.3(8) . . ?
C18 N5 N10 128.8(8) . . ?
C19 N5 N10 60.4(8) . . ?
C9 N5 N10 120.0(9) . . ?
Cu1 N5 N10 54.0(2) . . ?
C32 N6 C25 106.8(12) . . ?
C32 N6 Cu2 124.4(10) . . ?
C25 N6 Cu2 128.6(9) . . ?
C32 N7 C30 107.3(12) . . ?
C32 N7 C31 127.8(12) . . ?
C30 N7 C31 124.6(13) . . ?
C41 N8 C34 107.8(11) . . ?
C41 N8 Cu2 122.8(9) . . ?
C34 N8 Cu2 127.3(8) . . ?
C41 N9 C39 108.9(12) . . ?
C41 N9 C40 127.3(12) . . ?
C39 N9 C40 123.8(12) . . ?
C24 N10 C42 112.8(11) . . ?
C24 N10 C33 111.1(10) . . ?
C42 N10 C33 111.6(11) . . ?
C24 N10 Cu2 114.1(8) . . ?
C42 N10 Cu2 104.5(8) . . ?
C33 N10 Cu2 102.1(7) . . ?
C24 N10 N5 63.0(7) . . ?
C42 N10 N5 124.2(8) . . ?
C33 N10 N5 121.7(7) . . ?
Cu2 N10 N5 51.1(2) . . ?
C6 C1 C2 123.2(15) . . ?
C6 C1 N1 105.8(12) . . ?
C2 C1 N1 130.6(13) . . ?
C1 C2 C3 118.6(15) . . ?
C4 C3 C2 116.6(15) . . ?
C5 C4 C3 124.7(18) . . ?
C4 C5 C6 115.3(16) . . ?
C1 C6 N2 110.8(14) . . ?
C1 C6 C5 120.9(15) . . ?
N2 C6 C5 127.4(16) . . ?
N1 C8 N2 112.6(11) . . ?
N1 C8 C9 123.7(12) . . ?
N2 C8 C9 123.6(12) . . ?
N5 C9 C8 106.7(12) . . ?
C11 C10 C15 123.7(13) . . ?
C11 C10 N3 130.4(14) . . ?
C15 C10 N3 105.6(11) . . ?
C10 C11 C12 118.7(15) . . ?
C11 C12 C13 119.8(14) . . ?
C14 C13 C12 121.1(15) . . ?
C13 C14 C15 117.6(15) . . ?
N4 C15 C14 132.3(14) . . ?
N4 C15 C10 108.9(12) . . ?
C14 C15 C10 118.8(13) . . ?
N3 C17 N4 115.8(13) . . ?
N3 C17 C18 120.3(13) . . ?
N4 C17 C18 123.8(13) . . ?
N5 C18 C17 110.5(12) . . ?
N5 C19 C20 111.2(12) . . ?
C19 C20 C21 110.7(13) . . ?
C22 C21 C20 118.8(15) . . ?
C21 C22 C23 112.8(15) . . ?
C24 C23 C22 112.5(13) . . ?
N10 C24 C23 113.7(11) . . ?
C26 C25 N6 131.4(13) . . ?
C26 C25 C30 120.5(13) . . ?
N6 C25 C30 108.1(12) . . ?
C27 C26 C25 117.2(15) . . ?
C26 C27 C28 119.9(15) . . ?
C29 C28 C27 124.8(15) . . ?
C30 C29 C28 115.6(16) . . ?
C29 C30 N7 133.9(16) . . ?
C29 C30 C25 122.0(15) . . ?
N7 C30 C25 104.1(13) . . ?
N6 C32 N7 113.7(12) . . ?
N6 C32 C33 124.1(13) . . ?
N7 C32 C33 122.2(12) . . ?
C32 C33 N10 112.4(11) . . ?
C35 C34 N8 132.7(13) . . ?
C35 C34 C39 121.2(13) . . ?
N8 C34 C39 106.0(11) . . ?
C34 C35 C36 119.0(16) . . ?
C37 C36 C35 120.4(16) . . ?
C36 C37 C38 124.8(18) . . ?
C37 C38 C39 113.7(16) . . ?
N9 C39 C34 106.8(12) . . ?
N9 C39 C38 132.4(14) . . ?
C34 C39 C38 120.8(13) . . ?
N9 C41 N8 110.4(11) . . ?
N9 C41 C42 127.4(12) . . ?
N8 C41 C42 122.0(12) . . ?
C41 C42 N10 112.4(12) . . ?
F5 P1 F3 91.6 . . ?
F5 P1 F2 91.5 . . ?
F3 P1 F2 90.4 . . ?
F5 P1 F41 131.6 . . ?
F3 P1 F41 136.9 . . ?
F2 P1 F41 88.4 . . ?
F5 P1 F51 40.9 . . ?
F3 P1 F51 132.4 . . ?
F2 P1 F51 89.2 . . ?
F41 P1 F51 90.7 . . ?
F5 P1 F1 89.3 . . ?
F3 P1 F1 89.6 . . ?
F2 P1 F1 179.2 . . ?
F41 P1 F1 91.0 . . ?
F51 P1 F1 91.4 . . ?
F5 P1 F61 137.8 . . ?
F3 P1 F61 46.3 . . ?
F2 P1 F61 88.2 . . ?
F41 P1 F61 90.6 . . ?
F51 P1 F61 177.1 . . ?
F1 P1 F61 91.1 . . ?
F5 P1 F4 90.3 . . ?
F3 P1 F4 178.1 . . ?
F2 P1 F4 89.3 . . ?
F41 P1 F4 41.3 . . ?
F51 P1 F4 49.4 . . ?
F1 P1 F4 90.7 . . ?
F61 P1 F4 131.9 . . ?
F5 P1 F6 177.4 . . ?
F3 P1 F6 90.2 . . ?
F2 P1 F6 90.4 . . ?
F41 P1 F6 46.7 . . ?
F51 P1 F6 137.3 . . ?
F1 P1 F6 88.8 . . ?
F61 P1 F6 44.0 . . ?
F4 P1 F6 87.9 . . ?
F5 P1 F31 48.7 . . ?
F3 P1 F31 42.9 . . ?
F2 P1 F31 90.2 . . ?
F41 P1 F31 178.6 . . ?
F51 P1 F31 89.5 . . ?
F1 P1 F31 90.4 . . ?
F61 P1 F31 89.2 . . ?
F4 P1 F31 138.9 . . ?
F6 P1 F31 133.2 . . ?
F8 P2 F7 92.7 . . ?
F8 P2 F11 90.4 . . ?
F7 P2 F11 90.3 . . ?
F8 P2 F71 111.6 . . ?
F7 P2 F71 18.8 . . ?
F11 P2 F71 90.4 . . ?
F8 P2 F81 21.2 . . ?
F7 P2 F81 71.5 . . ?
F11 P2 F81 90.6 . . ?
F71 P2 F81 90.3 . . ?
F8 P2 F12 90.5 . . ?
F7 P2 F12 90.2 . . ?
F11 P2 F12 179.0 . . ?
F71 P2 F12 89.8 . . ?
F81 P2 F12 90.4 . . ?
F8 P2 F101 158.1 . . ?
F7 P2 F101 109.1 . . ?
F11 P2 F101 88.8 . . ?
F71 P2 F101 90.3 . . ?
F81 P2 F101 179.1 . . ?
F12 P2 F101 90.3 . . ?
F8 P2 F10 179.7 . . ?
F7 P2 F10 87.6 . . ?
F11 P2 F10 89.6 . . ?
F71 P2 F10 68.8 . . ?
F81 P2 F10 159.1 . . ?
F12 P2 F10 89.5 . . ?
F101 P2 F10 21.5 . . ?
F8 P2 F9 87.0 . . ?
F7 P2 F9 179.7 . . ?
F11 P2 F9 90.0 . . ?
F71 P2 F9 161.4 . . ?
F81 P2 F9 108.3 . . ?
F12 P2 F9 89.5 . . ?
F101 P2 F9 71.1 . . ?
F10 P2 F9 92.6 . . ?
F8 P2 F91 68.5 . . ?
F7 P2 F91 161.1 . . ?
F11 P2 F91 92.2 . . ?
F71 P2 F91 177.4 . . ?
F81 P2 F91 89.7 . . ?
F12 P2 F91 87.6 . . ?
F101 P2 F91 89.7 . . ?
F10 P2 F91 111.2 . . ?
F9 P2 F91 18.6 . . ?
F41 F4 F51 133.1 . . ?
F41 F4 P1 68.5 . . ?
F51 F4 P1 64.6 . . ?
F31 F3 F61 137.2 . . ?
F31 F3 P1 70.0 . . ?
F61 F3 P1 67.3 . . ?
F51 F5 F31 137.2 . . ?
F51 F5 P1 70.1 . . ?
F31 F5 P1 67.2 . . ?
F61 F6 F41 132.9 . . ?
F61 F6 P1 67.4 . . ?
F41 F6 P1 65.9 . . ?
F71 F7 P2 81.0 . . ?
F91 F9 P2 82.7 . . ?
F101 F10 P2 78.7 . . ?
F81 F8 P2 80.6 . . ?
F3 F31 F5 131.2 . . ?
F3 F31 P1 67.1 . . ?
F5 F31 P1 64.1 . . ?
F8 F81 P2 78.1 . . ?
F10 F101 P2 79.7 . . ?
F4 F41 F6 137.6 . . ?
F4 F41 P1 70.2 . . ?
F6 F41 P1 67.5 . . ?
F6 F61 F3 134.8 . . ?
F6 F61 P1 68.6 . . ?
F3 F61 P1 66.4 . . ?
F9 F91 P2 78.7 . . ?
F5 F51 F4 134.8 . . ?
F5 F51 P1 68.9 . . ?
F4 F51 P1 66.0 . . ?
F7 F71 P2 80.2 . . ?

loop_
_geom_bond_atom_site_label_1
_geom_bond_atom_site_label_2
_geom_bond_distance
_geom_bond_site_symmetry_2
_geom_bond_publ_flag
Cu1 O1 1.8920(109) . ?
Cu1 N3 1.9182(126) . ?
Cu1 N1 1.9300(117) . ?
Cu1 O2 1.9407(103) . ?
Cu1 N5 2.4873(108) . ?
Cu1 Cu2 2.9879(23) . ?
Cu2 O1 1.8816(101) . ?
Cu2 O2 1.8867(115) . ?
Cu2 N6 1.9426(114) . ?
Cu2 N8 1.9832(118) . ?
Cu2 N10 2.5482(113) . ?
N1 C8 1.2760(172) . ?
N1 C1 1.4123(181) . ?
N2 C6 1.3619(186) . ?
N2 C8 1.3724(185) . ?
N2 C7 1.4407(233) . ?
N3 C17 1.2932(199) . ?
N3 C10 1.4535(181) . ?
N4 C15 1.3388(170) . ?
N4 C17 1.3583(191) . ?
N4 C16 1.4152(217) . ?
N5 C18 1.4599(189) . ?
N5 C19 1.4723(185) . ?
N5 C9 1.4887(200) . ?
N5 N10 6.0496(155) . ?
N6 C32 1.2594(181) . ?
N6 C25 1.3894(169) . ?
N7 C32 1.3327(190) . ?
N7 C30 1.3881(178) . ?
N7 C31 1.4439(196) . ?
N8 C41 1.3422(181) . ?
N8 C34 1.3976(163) . ?
N9 C41 1.3219(188) . ?
N9 C39 1.3772(182) . ?
N9 C40 1.4506(205) . ?
N10 C24 1.4610(172) . ?
N10 C42 1.4645(192) . ?
N10 C33 1.4883(173) . ?
C1 C6 1.3265(225) . ?
C1 C2 1.3478(191) . ?
C2 C3 1.4014(218) . ?
C3 C4 1.3960(272) . ?
C4 C5 1.3532(222) . ?
C5 C6 1.4126(220) . ?
C8 C9 1.5280(196) . ?
C10 C11 1.3030(194) . ?
C10 C15 1.4185(214) . ?
C11 C12 1.3867(202) . ?
C12 C13 1.4094(225) . ?
C13 C14 1.3835(215) . ?
C14 C15 1.3900(199) . ?
C17 C18 1.5336(198) . ?
C19 C20 1.4950(224) . ?
C20 C21 1.6342(234) . ?
C21 C22 1.4435(233) . ?
C22 C23 1.5367(240) . ?
C23 C24 1.4811(213) . ?
C25 C26 1.3898(185) . ?
C25 C30 1.3993(220) . ?
C26 C27 1.3412(205) . ?
C27 C28 1.3750(226) . ?
C28 C29 1.3486(226) . ?
C29 C30 1.3396(217) . ?
C32 C33 1.4754(188) . ?
C34 C35 1.3132(202) . ?
C34 C39 1.4047(201) . ?
C35 C36 1.3619(215) . ?
C36 C37 1.3513(255) . ?
C37 C38 1.3552(245) . ?
C38 C39 1.4187(207) . ?
C41 C42 1.4324(194) . ?
P1 F5 1.5572 . ?
P1 F3 1.5644 . ?
P1 F2 1.5645 . ?
P1 F41 1.5685 . ?
P1 F51 1.5695 . ?
P1 F1 1.5725 . ?
P1 F61 1.5748 . ?
P1 F4 1.5866 . ?
P1 F6 1.5879 . ?
P1 F31 1.5955 . ?
P2 F8 1.5697 . ?
P2 F7 1.5764 . ?
P2 F11 1.5791 . ?
P2 F71 1.5803 . ?
P2 F81 1.5825 . ?
P2 F12 1.5844 . ?
P2 F101 1.5846 . ?
P2 F10 1.5899 . ?
P2 F9 1.5899 . ?
P2 F91 1.6085 . ?
F4 F41 1.1129 . ?
F4 F51 1.3188 . ?
F3 F31 1.1566 . ?
F3 F61 1.2337 . ?
F5 F51 1.0927 . ?
F5 F31 1.2997 . ?
F6 F61 1.1858 . ?
F6 F41 1.2503 . ?
F7 F71 0.5163 . ?
F9 F91 0.5186 . ?
F10 F101 0.5932 . ?
F8 F81 0.5811 . ?

loop_
_geom_torsion_atom_site_label_1
_geom_torsion_atom_site_label_2
_geom_torsion_atom_site_label_3
_geom_torsion_atom_site_label_4
_geom_torsion
_geom_torsion_site_symmetry_1
_geom_torsion_site_symmetry_2
_geom_torsion_site_symmetry_3
_geom_torsion_site_symmetry_4
_geom_torsion_publ_flag
O1 Cu1 Cu2 O1 0.000(2) . . . . ?
N3 Cu1 Cu2 O1 -172.7(6) . . . . ?
N1 Cu1 Cu2 O1 -19.0(6) . . . . ?
O2 Cu1 Cu2 O1 170.1(6) . . . . ?
N5 Cu1 Cu2 O1 87.8(5) . . . . ?
O1 Cu1 Cu2 O2 -170.1(6) . . . . ?
N3 Cu1 Cu2 O2 17.2(6) . . . . ?
N1 Cu1 Cu2 O2 170.9(6) . . . . ?
O2 Cu1 Cu2 O2 0.000(3) . . . . ?
N5 Cu1 Cu2 O2 -82.3(5) . . . . ?
O1 Cu1 Cu2 N6 22.5(6) . . . . ?
N3 Cu1 Cu2 N6 -150.2(6) . . . . ?
N1 Cu1 Cu2 N6 3.5(6) . . . . ?
O2 Cu1 Cu2 N6 -167.4(6) . . . . ?
N5 Cu1 Cu2 N6 110.3(5) . . . . ?
O1 Cu1 Cu2 N8 171.8(6) . . . . ?
N3 Cu1 Cu2 N8 -0.9(6) . . . . ?
N1 Cu1 Cu2 N8 152.8(6) . . . . ?
O2 Cu1 Cu2 N8 -18.1(6) . . . . ?
N5 Cu1 Cu2 N8 -100.4(5) . . . . ?
O1 Cu1 Cu2 N10 -82.6(5) . . . . ?
N3 Cu1 Cu2 N10 104.7(6) . . . . ?
N1 Cu1 Cu2 N10 -101.6(6) . . . . ?
O2 Cu1 Cu2 N10 87.5(5) . . . . ?
N5 Cu1 Cu2 N10 5.2(4) . . . . ?
O2 Cu2 O1 Cu1 6.4(4) . . . . ?
N6 Cu2 O1 Cu1 -163.0(5) . . . . ?
N8 Cu2 O1 Cu1 -32.8(25) . . . . ?
N10 Cu2 O1 Cu1 121.3(4) . . . . ?
Cu1 Cu2 O1 Cu1 0.000(2) . . . . ?
N3 Cu1 O1 Cu2 23.7(20) . . . . ?
N1 Cu1 O1 Cu2 166.5(5) . . . . ?
O2 Cu1 O1 Cu2 -6.3(4) . . . . ?
N5 Cu1 O1 Cu2 -114.9(4) . . . . ?
Cu2 Cu1 O1 Cu2 0.000(2) . . . . ?
O1 Cu2 O2 Cu1 -6.2(3) . . . . ?
N6 Cu2 O2 Cu1 45.8(20) . . . . ?
N8 Cu2 O2 Cu1 166.7(4) . . . . ?
N10 Cu2 O2 Cu1 -119.0(4) . . . . ?
Cu1 Cu2 O2 Cu1 0.000(1) . . . . ?
O1 Cu1 O2 Cu2 6.2(3) . . . . ?
N3 Cu1 O2 Cu2 -166.8(5) . . . . ?
N1 Cu1 O2 Cu2 -42.6(29) . . . . ?
N5 Cu1 O2 Cu2 118.8(4) . . . . ?
Cu2 Cu1 O2 Cu2 0.000(2) . . . . ?
O1 Cu1 N1 C8 113.1(11) . . . . ?
N3 Cu1 N1 C8 -75.4(11) . . . . ?
O2 Cu1 N1 C8 160.5(23) . . . . ?
N5 Cu1 N1 C8 -1.9(11) . . . . ?
Cu2 Cu1 N1 C8 124.7(10) . . . . ?
O1 Cu1 N1 C1 -86.4(12) . . . . ?
N3 Cu1 N1 C1 85.1(12) . . . . ?
O2 Cu1 N1 C1 -39.0(34) . . . . ?
N5 Cu1 N1 C1 158.6(12) . . . . ?
Cu2 Cu1 N1 C1 -74.9(13) . . . . ?
O1 Cu1 N3 C17 -140.7(16) . . . . ?
N1 Cu1 N3 C17 76.2(12) . . . . ?
O2 Cu1 N3 C17 -111.7(12) . . . . ?
N5 Cu1 N3 C17 1.4(12) . . . . ?
Cu2 Cu1 N3 C17 -122.2(11) . . . . ?
O1 Cu1 N3 C10 38.9(25) . . . . ?
N1 Cu1 N3 C10 -104.3(12) . . . . ?
O2 Cu1 N3 C10 67.8(11) . . . . ?
N5 Cu1 N3 C10 -179.0(12) . . . . ?
Cu2 Cu1 N3 C10 57.3(12) . . . . ?
O1 Cu1 N5 C18 166.6(8) . . . . ?
N3 Cu1 N5 C18 -3.8(9) . . . . ?
N1 Cu1 N5 C18 -100.8(9) . . . . ?
O2 Cu1 N5 C18 82.3(9) . . . . ?
Cu2 Cu1 N5 C18 123.9(8) . . . . ?
O1 Cu1 N5 C19 45.9(10) . . . . ?
N3 Cu1 N5 C19 -124.5(10) . . . . ?
N1 Cu1 N5 C19 138.6(10) . . . . ?
O2 Cu1 N5 C19 -38.3(10) . . . . ?
Cu2 Cu1 N5 C19 3.2(10) . . . . ?
O1 Cu1 N5 C9 -76.3(10) . . . . ?
N3 Cu1 N5 C9 113.3(10) . . . . ?
N1 Cu1 N5 C9 16.3(9) . . . . ?
O2 Cu1 N5 C9 -160.5(9) . . . . ?
Cu2 Cu1 N5 C9 -119.0(8) . . . . ?
O1 Cu1 N5 N10 40.6(4) . . . . ?
N3 Cu1 N5 N10 -129.8(4) . . . . ?
N1 Cu1 N5 N10 133.3(4) . . . . ?
O2 Cu1 N5 N10 -43.6(4) . . . . ?
Cu2 Cu1 N5 N10 -2.08(17) . . . . ?
O1 Cu2 N6 C32 -106.5(11) . . . . ?
O2 Cu2 N6 C32 -156.9(16) . . . . ?
N8 Cu2 N6 C32 82.0(11) . . . . ?
N10 Cu2 N6 C32 9.2(11) . . . . ?
Cu1 Cu2 N6 C32 -120.1(10) . . . . ?
O1 Cu2 N6 C25 67.0(11) . . . . ?
O2 Cu2 N6 C25 16.6(26) . . . . ?
N8 Cu2 N6 C25 -104.5(11) . . . . ?
N10 Cu2 N6 C25 -177.2(11) . . . . ?
Cu1 Cu2 N6 C25 53.4(12) . . . . ?
O1 Cu2 N8 C41 160.7(19) . . . . ?
O2 Cu2 N8 C41 122.6(11) . . . . ?
N6 Cu2 N8 C41 -68.9(11) . . . . ?
N10 Cu2 N8 C41 4.7(11) . . . . ?
Cu1 Cu2 N8 C41 133.9(10) . . . . ?
O1 Cu2 N8 C34 -37.9(30) . . . . ?
O2 Cu2 N8 C34 -76.0(11) . . . . ?
N6 Cu2 N8 C34 92.5(11) . . . . ?
N10 Cu2 N8 C34 166.2(12) . . . . ?
Cu1 Cu2 N8 C34 -64.6(12) . . . . ?
O1 Cu2 N10 C24 -43.7(10) . . . . ?
O2 Cu2 N10 C24 44.7(10) . . . . ?
N6 Cu2 N10 C24 -131.7(9) . . . . ?
N8 Cu2 N10 C24 131.3(9) . . . . ?
Cu1 Cu2 N10 C24 -1.1(10) . . . . ?
O1 Cu2 N10 C42 -167.3(8) . . . . ?
O2 Cu2 N10 C42 -78.9(9) . . . . ?
N6 Cu2 N10 C42 104.7(9) . . . . ?
N8 Cu2 N10 C42 7.7(9) . . . . ?
Cu1 Cu2 N10 C42 -124.7(8) . . . . ?
O1 Cu2 N10 C33 76.3(8) . . . . ?
O2 Cu2 N10 C33 164.7(7) . . . . ?
N6 Cu2 N10 C33 -11.7(7) . . . . ?
N8 Cu2 N10 C33 -108.7(8) . . . . ?
Cu1 Cu2 N10 C33 118.9(7) . . . . ?
O1 Cu2 N10 N5 -44.8(4) . . . . ?
O2 Cu2 N10 N5 43.6(4) . . . . ?
N6 Cu2 N10 N5 -132.8(4) . . . . ?
N8 Cu2 N10 N5 130.2(4) . . . . ?
Cu1 Cu2 N10 N5 -2.22(18) . . . . ?
C18 N5 N10 C24 100.5(12) . . . . ?
C19 N5 N10 C24 9.3(10) . . . . ?
C9 N5 N10 C24 -90.2(12) . . . . ?
Cu1 N5 N10 C24 -176.3(9) . . . . ?
C18 N5 N10 C42 0.2(14) . . . . ?
C19 N5 N10 C42 -91.1(13) . . . . ?
C9 N5 N10 C42 169.5(12) . . . . ?
Cu1 N5 N10 C42 83.4(9) . . . . ?
C18 N5 N10 C33 -160.2(11) . . . . ?
C19 N5 N10 C33 108.5(12) . . . . ?
C9 N5 N10 C33 9.0(13) . . . . ?
Cu1 N5 N10 C33 -77.1(8) . . . . ?
C18 N5 N10 Cu2 -80.6(10) . . . . ?
C19 N5 N10 Cu2 -171.9(10) . . . . ?
C9 N5 N10 Cu2 88.7(10) . . . . ?
Cu1 N5 N10 Cu2 2.6(2) . . . . ?
C8 N1 C1 C6 -7.3(17) . . . . ?
Cu1 N1 C1 C6 -170.1(11) . . . . ?
C8 N1 C1 C2 179.8(16) . . . . ?
Cu1 N1 C1 C2 17.0(23) . . . . ?
C6 C1 C2 C3 9.9(25) . . . . ?
N1 C1 C2 C3 -178.3(15) . . . . ?
C1 C2 C3 C4 -4.9(24) . . . . ?
C2 C3 C4 C5 -0.1(29) . . . . ?
C3 C4 C5 C6 0.5(27) . . . . ?
C2 C1 C6 N2 -179.3(14) . . . . ?
N1 C1 C6 N2 7.2(18) . . . . ?
C2 C1 C6 C5 -9.6(26) . . . . ?
N1 C1 C6 C5 176.8(14) . . . . ?
C8 N2 C6 C1 -4.4(17) . . . . ?
C7 N2 C6 C1 -178.9(18) . . . . ?
C8 N2 C6 C5 -173.2(16) . . . . ?
C7 N2 C6 C5 12.3(29) . . . . ?
C4 C5 C6 C1 4.1(25) . . . . ?
C4 C5 C6 N2 171.9(16) . . . . ?
C1 N1 C8 N2 4.8(16) . . . . ?
Cu1 N1 C8 N2 169.0(9) . . . . ?
C1 N1 C8 C9 -179.0(13) . . . . ?
Cu1 N1 C8 C9 -14.8(19) . . . . ?
C6 N2 C8 N1 -0.5(16) . . . . ?
C7 N2 C8 N1 174.2(16) . . . . ?
C6 N2 C8 C9 -176.7(14) . . . . ?
C7 N2 C8 C9 -2.1(24) . . . . ?
C18 N5 C9 C8 90.2(13) . . . . ?
C19 N5 C9 C8 -148.2(13) . . . . ?
Cu1 N5 C9 C8 -24.5(13) . . . . ?
N10 N5 C9 C8 -80.8(12) . . . . ?
N1 C8 C9 N5 29.2(19) . . . . ?
N2 C8 C9 N5 -155.0(13) . . . . ?
C17 N3 C10 C11 -173.5(16) . . . . ?
Cu1 N3 C10 C11 6.8(22) . . . . ?
C17 N3 C10 C15 -0.1(14) . . . . ?
Cu1 N3 C10 C15 -179.7(9) . . . . ?
C15 C10 C11 C12 3.2(22) . . . . ?
N3 C10 C11 C12 175.6(13) . . . . ?
C10 C11 C12 C13 2.3(21) . . . . ?
C11 C12 C13 C14 -6.3(22) . . . . ?
C12 C13 C14 C15 4.6(22) . . . . ?
C17 N4 C15 C14 177.9(15) . . . . ?
C16 N4 C15 C14 -6.2(25) . . . . ?
C17 N4 C15 C10 -3.2(15) . . . . ?
C16 N4 C15 C10 172.6(15) . . . . ?
C13 C14 C15 N4 179.5(14) . . . . ?
C13 C14 C15 C10 0.7(20) . . . . ?
C11 C10 C15 N4 176.1(13) . . . . ?
N3 C10 C15 N4 2.1(15) . . . . ?
C11 C10 C15 C14 -4.8(21) . . . . ?
N3 C10 C15 C14 -178.8(12) . . . . ?
C10 N3 C17 N4 -2.0(16) . . . . ?
Cu1 N3 C17 N4 177.6(9) . . . . ?
C10 N3 C17 C18 -178.2(12) . . . . ?
Cu1 N3 C17 C18 1.4(20) . . . . ?
C15 N4 C17 N3 3.4(17) . . . . ?
C16 N4 C17 N3 -172.6(14) . . . . ?
C15 N4 C17 C18 179.5(13) . . . . ?
C16 N4 C17 C18 3.5(23) . . . . ?
C19 N5 C18 C17 129.1(12) . . . . ?
C9 N5 C18 C17 -107.7(13) . . . . ?
Cu1 N5 C18 C17 5.2(13) . . . . ?
N10 N5 C18 C17 62.3(14) . . . . ?
N3 C17 C18 N5 -5.1(19) . . . . ?
N4 C17 C18 N5 179.1(12) . . . . ?
C18 N5 C19 C20 -174.1(13) . . . . ?
C9 N5 C19 C20 63.5(16) . . . . ?
Cu1 N5 C19 C20 -54.5(14) . . . . ?
N10 N5 C19 C20 -49.6(10) . . . . ?
N5 C19 C20 C21 169.9(13) . . . . ?
C19 C20 C21 C22 -57.6(21) . . . . ?
C20 C21 C22 C23 -54.5(23) . . . . ?
C21 C22 C23 C24 -63.7(20) . . . . ?
C42 N10 C24 C23 70.7(15) . . . . ?
C33 N10 C24 C23 -163.1(11) . . . . ?
Cu2 N10 C24 C23 -48.3(13) . . . . ?
N5 N10 C24 C23 -47.3(10) . . . . ?
C22 C23 C24 N10 169.8(12) . . . . ?
C32 N6 C25 C26 -177.7(15) . . . . ?
Cu2 N6 C25 C26 7.8(21) . . . . ?
C32 N6 C25 C30 0.4(15) . . . . ?
Cu2 N6 C25 C30 -174.0(10) . . . . ?
N6 C25 C26 C27 -179.9(13) . . . . ?
C30 C25 C26 C27 2.1(21) . . . . ?
C25 C26 C27 C28 -2.7(21) . . . . ?
C26 C27 C28 C29 2.7(24) . . . . ?
C27 C28 C29 C30 -1.7(24) . . . . ?
C28 C29 C30 N7 -177.0(16) . . . . ?
C28 C29 C30 C25 1.0(23) . . . . ?
C32 N7 C30 C29 179.7(17) . . . . ?
C31 N7 C30 C29 -6.2(26) . . . . ?
C32 N7 C30 C25 1.5(16) . . . . ?
C31 N7 C30 C25 175.6(13) . . . . ?
C26 C25 C30 C29 -1.3(23) . . . . ?
N6 C25 C30 C29 -179.7(14) . . . . ?
C26 C25 C30 N7 177.2(12) . . . . ?
N6 C25 C30 N7 -1.2(15) . . . . ?
C25 N6 C32 N7 0.6(16) . . . . ?
Cu2 N6 C32 N7 175.3(8) . . . . ?
C25 N6 C32 C33 -179.1(12) . . . . ?
Cu2 N6 C32 C33 -4.4(19) . . . . ?
C30 N7 C32 N6 -1.4(17) . . . . ?
C31 N7 C32 N6 -175.2(13) . . . . ?
C30 N7 C32 C33 178.3(12) . . . . ?
C31 N7 C32 C33 4.5(21) . . . . ?
N6 C32 C33 N10 -8.7(18) . . . . ?
N7 C32 C33 N10 171.6(12) . . . . ?
C24 N10 C33 C32 134.9(11) . . . . ?
C42 N10 C33 C32 -98.3(13) . . . . ?
Cu2 N10 C33 C32 12.8(11) . . . . ?
N5 N10 C33 C32 64.4(12) . . . . ?
C41 N8 C34 C35 175.9(16) . . . . ?
Cu2 N8 C34 C35 12.2(23) . . . . ?
C41 N8 C34 C39 -0.5(15) . . . . ?
Cu2 N8 C34 C39 -164.1(10) . . . . ?
N8 C34 C35 C36 -178.7(14) . . . . ?
C39 C34 C35 C36 -2.8(24) . . . . ?
C34 C35 C36 C37 1.2(26) . . . . ?
C35 C36 C37 C38 0.7(30) . . . . ?
C36 C37 C38 C39 -0.8(28) . . . . ?
C41 N9 C39 C34 1.5(16) . . . . ?
C40 N9 C39 C34 179.9(14) . . . . ?
C41 N9 C39 C38 -178.7(16) . . . . ?
C40 N9 C39 C38 -0.2(25) . . . . ?
C35 C34 C39 N9 -177.5(14) . . . . ?
N8 C34 C39 N9 -0.6(15) . . . . ?
C35 C34 C39 C38 2.7(23) . . . . ?
N8 C34 C39 C38 179.5(13) . . . . ?
C37 C38 C39 N9 179.4(16) . . . . ?
C37 C38 C39 C34 -0.8(23) . . . . ?
C39 N9 C41 N8 -1.8(16) . . . . ?
C40 N9 C41 N8 179.8(14) . . . . ?
C39 N9 C41 C42 -176.9(13) . . . . ?
C40 N9 C41 C42 4.7(24) . . . . ?
C34 N8 C41 N9 1.4(16) . . . . ?
Cu2 N8 C41 N9 166.0(9) . . . . ?
C34 N8 C41 C42 176.8(12) . . . . ?
Cu2 N8 C41 C42 -18.6(18) . . . . ?
N9 C41 C42 N10 -160.3(14) . . . . ?
N8 C41 C42 N10 25.1(19) . . . . ?
C24 N10 C42 C41 -141.9(12) . . . . ?
C33 N10 C42 C41 92.1(14) . . . . ?
Cu2 N10 C42 C41 -17.5(13) . . . . ?
N5 N10 C42 C41 -70.0(13) . . . . ?
F5 P1 F4 F41 179.9 . . . . ?
F3 P1 F4 F41 8.3 . . . . ?
F2 P1 F4 F41 88.4 . . . . ?
F41 P1 F4 F41 0.0 . . . . ?
F51 P1 F4 F41 177.9 . . . . ?
F1 P1 F4 F41 -90.8 . . . . ?
F61 P1 F4 F41 1.4 . . . . ?
F6 P1 F4 F41 -2.0 . . . . ?
F31 P1 F4 F41 177.9 . . . . ?
F5 P1 F4 F51 2.0 . . . . ?
F3 P1 F4 F51 -169.6 . . . . ?
F2 P1 F4 F51 -89.5 . . . . ?
F41 P1 F4 F51 -177.9 . . . . ?
F51 P1 F4 F51 0.0 . . . . ?
F1 P1 F4 F51 91.3 . . . . ?
F61 P1 F4 F51 -176.5 . . . . ?
F6 P1 F4 F51 -179.9 . . . . ?
F31 P1 F4 F51 0.0 . . . . ?
F5 P1 F3 F31 -1.6 . . . . ?
F2 P1 F3 F31 89.9 . . . . ?
F41 P1 F3 F31 177.9 . . . . ?
F51 P1 F3 F31 0.6 . . . . ?
F1 P1 F3 F31 -91.0 . . . . ?
F61 P1 F3 F31 177.1 . . . . ?
F4 P1 F3 F31 170.0 . . . . ?
F6 P1 F3 F31 -179.7 . . . . ?
F31 P1 F3 F31 0.0 . . . . ?
F5 P1 F3 F61 -178.7 . . . . ?
F2 P1 F3 F61 -87.2 . . . . ?
F41 P1 F3 F61 0.9 . . . . ?
F51 P1 F3 F61 -176.5 . . . . ?
F1 P1 F3 F61 91.9 . . . . ?
F61 P1 F3 F61 0.0 . . . . ?
F4 P1 F3 F61 -7.1 . . . . ?
F6 P1 F3 F61 3.2 . . . . ?
F31 P1 F3 F61 -177.1 . . . . ?
F3 P1 F5 F51 177.4 . . . . ?
F2 P1 F5 F51 87.0 . . . . ?
F41 P1 F5 F51 -2.2 . . . . ?
F51 P1 F5 F51 0.0 . . . . ?
F1 P1 F5 F51 -93.0 . . . . ?
F61 P1 F5 F51 176.1 . . . . ?
F4 P1 F5 F51 -2.3 . . . . ?
F6 P1 F5 F51 -49.0 . . . . ?
F31 P1 F5 F51 176.0 . . . . ?
F3 P1 F5 F31 1.5 . . . . ?
F2 P1 F5 F31 -88.9 . . . . ?
F41 P1 F5 F31 -178.1 . . . . ?
F51 P1 F5 F31 -176.0 . . . . ?
F1 P1 F5 F31 91.1 . . . . ?
F61 P1 F5 F31 0.1 . . . . ?
F4 P1 F5 F31 -178.2 . . . . ?
F6 P1 F5 F31 135.1 . . . . ?
F31 P1 F5 F31 0.0 . . . . ?
F5 P1 F6 F61 -136.9 . . . . ?
F3 P1 F6 F61 -3.3 . . . . ?
F2 P1 F6 F61 87.1 . . . . ?
F41 P1 F6 F61 174.5 . . . . ?
F51 P1 F6 F61 176.3 . . . . ?
F1 P1 F6 F61 -92.9 . . . . ?
F61 P1 F6 F61 0.0 . . . . ?
F4 P1 F6 F61 176.4 . . . . ?
F31 P1 F6 F61 -3.5 . . . . ?
F5 P1 F6 F41 48.6 . . . . ?
F3 P1 F6 F41 -177.8 . . . . ?
F2 P1 F6 F41 -87.4 . . . . ?
F41 P1 F6 F41 0.0 . . . . ?
F51 P1 F6 F41 1.8 . . . . ?
F1 P1 F6 F41 92.6 . . . . ?
F61 P1 F6 F41 -174.5 . . . . ?
F4 P1 F6 F41 1.8 . . . . ?
F31 P1 F6 F41 -178.1 . . . . ?
F8 P2 F7 F71 -179.1 . . . . ?
F11 P2 F7 F71 90.5 . . . . ?
F71 P2 F7 F71 0.0 . . . . ?
F81 P2 F7 F71 -179.0 . . . . ?
F12 P2 F7 F71 -88.7 . . . . ?
F101 P2 F7 F71 1.7 . . . . ?
F10 P2 F7 F71 0.8 . . . . ?
F9 P2 F7 F71 -130.7 . . . . ?
F91 P2 F7 F71 -172.1 . . . . ?
F8 P2 F9 F91 6.4 . . . . ?
F7 P2 F9 F91 -42.0 . . . . ?
F11 P2 F9 F91 96.8 . . . . ?
F71 P2 F9 F91 -172.0 . . . . ?
F81 P2 F9 F91 6.1 . . . . ?
F12 P2 F9 F91 -84.1 . . . . ?
F101 P2 F9 F91 -174.5 . . . . ?
F10 P2 F9 F91 -173.6 . . . . ?
F91 P2 F9 F91 0.0 . . . . ?
F8 P2 F10 F101 -4.1 . . . . ?
F7 P2 F10 F101 177.8 . . . . ?
F11 P2 F10 F101 87.5 . . . . ?
F71 P2 F10 F101 178.1 . . . . ?
F81 P2 F10 F101 178.3 . . . . ?
F12 P2 F10 F101 -91.9 . . . . ?
F101 P2 F10 F101 0.0 . . . . ?
F9 P2 F10 F101 -2.5 . . . . ?
F91 P2 F10 F101 -4.6 . . . . ?
F7 P2 F8 F81 0.5 . . . . ?
F11 P2 F8 F81 90.7 . . . . ?
F71 P2 F8 F81 0.2 . . . . ?
F81 P2 F8 F81 0.0 . . . . ?
F12 P2 F8 F81 -89.8 . . . . ?
F101 P2 F8 F81 178.3 . . . . ?
F10 P2 F8 F81 -177.7 . . . . ?
F9 P2 F8 F81 -179.3 . . . . ?
F91 P2 F8 F81 -177.1 . . . . ?
F61 F3 F31 F5 6.6 . . . . ?
P1 F3 F31 F5 2.6 . . . . ?
F61 F3 F31 P1 4.0 . . . . ?
P1 F3 F31 P1 0.0 . . . . ?
F51 F5 F31 F3 -8.3 . . . . ?
P1 F5 F31 F3 -2.7 . . . . ?
F51 F5 F31 P1 -5.6 . . . . ?
P1 F5 F31 P1 0.0 . . . . ?
F5 P1 F31 F3 177.8 . . . . ?
F3 P1 F31 F3 0.0 . . . . ?
F2 P1 F31 F3 -90.4 . . . . ?
F41 P1 F31 F3 -81.8 . . . . ?
F51 P1 F31 F3 -179.5 . . . . ?
F1 P1 F31 F3 89.0 . . . . ?
F61 P1 F31 F3 -2.1 . . . . ?
F4 P1 F31 F3 -179.5 . . . . ?
F6 P1 F31 F3 0.4 . . . . ?
F5 P1 F31 F5 0.0 . . . . ?
F3 P1 F31 F5 -177.8 . . . . ?
F2 P1 F31 F5 91.8 . . . . ?
F41 P1 F31 F5 100.4 . . . . ?
F51 P1 F31 F5 2.6 . . . . ?
F1 P1 F31 F5 -88.8 . . . . ?
F61 P1 F31 F5 -179.9 . . . . ?
F4 P1 F31 F5 2.7 . . . . ?
F6 P1 F31 F5 -177.5 . . . . ?
P2 F8 F81 P2 0.0 . . . . ?
F8 P2 F81 F8 0.0 . . . . ?
F7 P2 F81 F8 -179.5 . . . . ?
F11 P2 F81 F8 -89.4 . . . . ?
F71 P2 F81 F8 -179.8 . . . . ?
F12 P2 F81 F8 90.4 . . . . ?
F101 P2 F81 F8 -45.3 . . . . ?
F10 P2 F81 F8 180.0 . . . . ?
F9 P2 F81 F8 0.8 . . . . ?
F91 P2 F81 F8 2.7 . . . . ?
P2 F10 F101 P2 0.0 . . . . ?
F8 P2 F101 F10 179.9 . . . . ?
F7 P2 F101 F10 -2.3 . . . . ?
F11 P2 F101 F10 -92.2 . . . . ?
F71 P2 F101 F10 -1.8 . . . . ?
F81 P2 F101 F10 -136.3 . . . . ?
F12 P2 F101 F10 88.0 . . . . ?
F10 P2 F101 F10 0.0 . . . . ?
F9 P2 F101 F10 177.4 . . . . ?
F91 P2 F101 F10 175.7 . . . . ?
F51 F4 F41 F6 6.4 . . . . ?
P1 F4 F41 F6 3.8 . . . . ?
F51 F4 F41 P1 2.6 . . . . ?
P1 F4 F41 P1 0.0 . . . . ?
F61 F6 F41 F4 -10.8 . . . . ?
P1 F6 F41 F4 -3.9 . . . . ?
F61 F6 F41 P1 -6.9 . . . . ?
P1 F6 F41 P1 0.0 . . . . ?
F5 P1 F41 F4 -0.2 . . . . ?
F3 P1 F41 F4 -179.6 . . . . ?
F2 P1 F41 F4 -90.8 . . . . ?
F51 P1 F41 F4 -1.6 . . . . ?
F1 P1 F41 F4 89.9 . . . . ?
F61 P1 F41 F4 -179.0 . . . . ?
F4 P1 F41 F4 0.0 . . . . ?
F6 P1 F41 F4 177.2 . . . . ?
F31 P1 F41 F4 -99.3 . . . . ?
F5 P1 F41 F6 -177.4 . . . . ?
F3 P1 F41 F6 3.2 . . . . ?
F2 P1 F41 F6 92.0 . . . . ?
F51 P1 F41 F6 -178.8 . . . . ?
F1 P1 F41 F6 -87.3 . . . . ?
F61 P1 F41 F6 3.8 . . . . ?
F4 P1 F41 F6 -177.2 . . . . ?
F6 P1 F41 F6 0.0 . . . . ?
F31 P1 F41 F6 83.5 . . . . ?
F41 F6 F61 F3 12.7 . . . . ?
P1 F6 F61 F3 5.9 . . . . ?
F41 F6 F61 P1 6.8 . . . . ?
P1 F6 F61 P1 0.0 . . . . ?
F31 F3 F61 F6 -10.0 . . . . ?
P1 F3 F61 F6 -6.0 . . . . ?
F31 F3 F61 P1 -4.0 . . . . ?
P1 F3 F61 P1 0.0 . . . . ?
F5 P1 F61 F6 177.3 . . . . ?
F3 P1 F61 F6 175.4 . . . . ?
F2 P1 F61 F6 -92.4 . . . . ?
F41 P1 F61 F6 -4.0 . . . . ?
F51 P1 F61 F6 -119.7 . . . . ?
F1 P1 F61 F6 87.0 . . . . ?
F4 P1 F61 F6 -4.9 . . . . ?
F6 P1 F61 F6 0.0 . . . . ?
F31 P1 F61 F6 177.4 . . . . ?
F5 P1 F61 F3 1.9 . . . . ?
F3 P1 F61 F3 0.0 . . . . ?
F2 P1 F61 F3 92.2 . . . . ?
F41 P1 F61 F3 -179.4 . . . . ?
F51 P1 F61 F3 64.9 . . . . ?
F1 P1 F61 F3 -88.4 . . . . ?
F4 P1 F61 F3 179.7 . . . . ?
F6 P1 F61 F3 -175.4 . . . . ?
F31 P1 F61 F3 2.0 . . . . ?
P2 F9 F91 P2 0.0 . . . . ?
F8 P2 F91 F9 -173.1 . . . . ?
F7 P2 F91 F9 179.3 . . . . ?
F11 P2 F91 F9 -83.6 . . . . ?
F71 P2 F91 F9 94.9 . . . . ?
F81 P2 F91 F9 -174.2 . . . . ?
F12 P2 F91 F9 95.4 . . . . ?
F101 P2 F91 F9 5.2 . . . . ?
F10 P2 F91 F9 6.9 . . . . ?
F9 P2 F91 F9 0.0 . . . . ?
F31 F5 F51 F4 9.4 . . . . ?
P1 F5 F51 F4 3.9 . . . . ?
F31 F5 F51 P1 5.5 . . . . ?
P1 F5 F51 P1 0.0 . . . . ?
F41 F4 F51 F5 -6.6 . . . . ?
P1 F4 F51 F5 -4.0 . . . . ?
F41 F4 F51 P1 -2.7 . . . . ?
P1 F4 F51 P1 0.0 . . . . ?
F5 P1 F51 F5 0.0 . . . . ?
F3 P1 F51 F5 -3.5 . . . . ?
F2 P1 F51 F5 -93.2 . . . . ?
F41 P1 F51 F5 178.4 . . . . ?
F1 P1 F51 F5 87.3 . . . . ?
F61 P1 F51 F5 -65.9 . . . . ?
F4 P1 F51 F5 177.0 . . . . ?
F6 P1 F51 F5 177.1 . . . . ?
F31 P1 F51 F5 -3.0 . . . . ?
F5 P1 F51 F4 -177.0 . . . . ?
F3 P1 F51 F4 179.5 . . . . ?
F2 P1 F51 F4 89.8 . . . . ?
F41 P1 F51 F4 1.4 . . . . ?
F1 P1 F51 F4 -89.6 . . . . ?
F61 P1 F51 F4 117.1 . . . . ?
F4 P1 F51 F4 0.0 . . . . ?
F6 P1 F51 F4 0.1 . . . . ?
F31 P1 F51 F4 180.0 . . . . ?
P2 F7 F71 P2 0.0 . . . . ?
F8 P2 F71 F7 0.9 . . . . ?
F7 P2 F71 F7 0.0 . . . . ?
F11 P2 F71 F7 -89.6 . . . . ?
F81 P2 F71 F7 1.0 . . . . ?
F12 P2 F71 F7 91.3 . . . . ?
F101 P2 F71 F7 -178.4 . . . . ?
F10 P2 F71 F7 -179.1 . . . . ?
F9 P2 F71 F7 179.2 . . . . ?
F91 P2 F71 F7 91.9 . . . . ?
